data_4516547
loop_
_publ_author_name
'White, Nicholas G.'
'MacLachlan, Mark J.'

_publ_section_title
;
 Anion and Cation Effects on Anion-Templated Assembly of
 Tetrahydroxytriptycene
;
_journal_issue 11
_journal_name_full 'Crystal Growth &amp; Design'
_journal_page_first 5629
_journal_paper_doi 10.1021/acs.cgd.5b01342
_journal_volume 15
_journal_year 2015
_chemical_compound_source synthesized
_chemical_formula_moiety 'C22 H18 O4, 2(C16 H36 N), C8 H4 O4'
_chemical_formula_sum 'C62 H94 N2 O8'
_chemical_formula_weight 995.44
_space_group_IT_number 62
_space_group_name_Hall '-P 2ac 2n'
_space_group_name_H-M_alt 'P n m a'
_symmetry_cell_setting orthorhombic
_symmetry_space_group_name_Hall '-P 2ac 2n'
_symmetry_space_group_name_H-M 'P n m a'
_atom_sites_solution_hydrogens difmap
_atom_sites_solution_primary other
_cell_angle_alpha 90
_cell_angle_beta 90
_cell_angle_gamma 90
_cell_formula_units_Z 4
_cell_length_a 8.360(3)
_cell_length_b 41.236(13)
_cell_length_c 18.139(6)
_cell_measurement_reflns_used 9943
_cell_measurement_temperature 90
_cell_measurement_theta_max 27.23
_cell_measurement_theta_min 2.68
_cell_volume 6253(4)
_computing_cell_refinement 'Apex2, (Bruker, 2007)'
_computing_data_collection 'Apex2, (Bruker, 2007)'
_computing_data_reduction 'Apex2, (Bruker, 2007)'
_computing_publication_material 'CRYSTALS (Betteridge et al., 2003)'
_computing_structure_refinement 'CRYSTALS (Betteridge et al., 2003)'
_computing_structure_solution 'Superflip (Palatinus & Chapuis, 2007)'
_diffrn_ambient_temperature 90
_diffrn_measured_fraction_theta_full 0.996
_diffrn_measured_fraction_theta_max 0.996
_diffrn_measurement_device Serial
_diffrn_measurement_device_type 'Bruker Apex Duo'
_diffrn_measurement_method \w/2\q
_diffrn_radiation_monochromator graphite
_diffrn_radiation_type 'Mo K\a'
_diffrn_radiation_wavelength 0.71073
_diffrn_reflns_av_R_equivalents 0.051
_diffrn_reflns_limit_h_max 10
_diffrn_reflns_limit_h_min 0
_diffrn_reflns_limit_k_max 53
_diffrn_reflns_limit_k_min 0
_diffrn_reflns_limit_l_max 23
_diffrn_reflns_limit_l_min 0
_diffrn_reflns_number 50928
_diffrn_reflns_theta_full 27.517
_diffrn_reflns_theta_max 27.517
_diffrn_reflns_theta_min 2.683
_diffrn_standards_decay_% 0
_diffrn_standards_interval_count 0
_diffrn_standards_interval_time 0
_diffrn_standards_number 0
_exptl_absorpt_coefficient_mu 0.069
_exptl_absorpt_correction_T_max 1.00
_exptl_absorpt_correction_T_min 0.879
_exptl_absorpt_correction_type multi-scan
_exptl_absorpt_process_details 'Apex2, (Bruker, 2007)'
_exptl_crystal_colour colourless
_exptl_crystal_density_diffrn 1.057
_exptl_crystal_density_method 'not measured'
_exptl_crystal_description plate
_exptl_crystal_F_000 2176
_exptl_crystal_size_max 0.81
_exptl_crystal_size_mid 0.15
_exptl_crystal_size_min 0.03
_platon_squeeze_details
;
;
_refine_diff_density_max 0.41
_refine_diff_density_min -0.32
_refine_ls_extinction_method None
_refine_ls_goodness_of_fit_ref 0.9785
_refine_ls_hydrogen_treatment constr
_refine_ls_matrix_type full
_refine_ls_number_parameters 346
_refine_ls_number_reflns 5563
_refine_ls_number_restraints 12
_refine_ls_R_factor_all 0.0585
_refine_ls_R_factor_gt 0.0544
_refine_ls_shift/su_max 0.0083585
_refine_ls_shift/su_mean 0.0000995
_refine_ls_structure_factor_coef Fsqd
_refine_ls_weighting_details
;
 Method, part 1, Chebychev polynomial, (Watkin, 1994, Prince, 1982) 
 [weight] = 1.0/[A~0~*T~0~(x)+A~1~*T~1~(x) ... +A~n-1~]*T~n-1~(x)] 
 where A~i~ are the Chebychev coefficients listed below and x= Fcalc/Fmax 
 Method = Robust Weighting (Prince, 1982) 
 W = [weight] * [1-(deltaF/6*sigmaF)^2^]^2^ 
 A~i~ are: 
 18.9 31.3 18.0 6.82 1.32 
;
_refine_ls_weighting_scheme calc
_refine_ls_wR_factor_all 0.1213
_refine_ls_wR_factor_gt 0.1200
_refine_ls_wR_factor_ref 0.1212
_reflns_limit_h_max 10
_reflns_limit_h_min 0
_reflns_limit_k_max 53
_reflns_limit_k_min 0
_reflns_limit_l_max 23
_reflns_limit_l_min 0
_reflns_number_gt 5193
_reflns_number_total 7259
_reflns_threshold_expression I>2.0\s(I)
_oxford_diffrn_Wilson_B_factor 1.59
_oxford_diffrn_Wilson_scale 252.80
_oxford_refine_ls_r_factor_ref 0.0583
_oxford_refine_ls_scale 0.063127(15)
_oxford_reflns_number_all 5570
_oxford_reflns_threshold_expression_ref I>-3.0\s(I)
_cod_data_source_file cg5b01342_si_002.cif
_cod_data_source_block linearACP
_cod_depositor_comments
;
The following automatic conversions were performed:

data item '_atom_sites_solution_primary' value 'Other' was changed to
'other' in accordance with the
/home/saulius/struct/COD-crude-data/automatic-downloads/DataCite-retrospective/ACS/depositions/lib/dictionaries/cif_core.dic
dictionary named 'cif_core.dic' version 2.4.2 last updated on
2011-04-26.

Automatic conversion script
Id: cif_fix_values 6909 2019-04-08 15:41:33Z antanas 
;
_cod_original_cell_volume 6253(3)
_cod_original_sg_symbol_H-M 'P n m a '
_cod_database_code 4516547

loop_
_symmetry_equiv_pos_as_xyz
x,y,z
-x,-y,-z
x,-y+1/2,z
-x,y+1/2,-z
-x+1/2,-y,z+1/2
x+1/2,y,-z+1/2
x+1/2,-y+1/2,-z+1/2
-x+1/2,y+1/2,z+1/2

loop_
_atom_site_label
_atom_site_type_symbol
_atom_site_fract_x
_atom_site_fract_y
_atom_site_fract_z
_atom_site_U_iso_or_equiv
_atom_site_occupancy
_atom_site_adp_type
_atom_site_refinement_flags_posn
_atom_site_refinement_flags_adp
N50 N -0.03326(14) 0.61479(3) 0.47182(6) 0.0144 1.0000 Uani . .
C51 C 0.08762(17) 0.63579(4) 0.43091(8) 0.0156 1.0000 Uani . .
C52 C 0.01825(18) 0.66526(4) 0.39151(8) 0.0183 1.0000 Uani . .
C53 C 0.14604(19) 0.68199(4) 0.34408(8) 0.0205 1.0000 Uani . .
C54 C 0.2050(2) 0.66163(4) 0.27899(9) 0.0253 1.0000 Uani . .
C61 C -0.11612(17) 0.63367(4) 0.53338(8) 0.0160 1.0000 Uani . .
C62 C -0.00888(19) 0.64446(4) 0.59665(9) 0.0224 1.0000 Uani . .
C63 C -0.10716(19) 0.66426(4) 0.65121(8) 0.0219 1.0000 Uani . .
C64 C -0.0110(2) 0.67448(5) 0.71874(10) 0.0342 1.0000 Uani . .
C71 C -0.16578(17) 0.60303(4) 0.42054(8) 0.0164 1.0000 Uani . .
C72 C -0.11136(17) 0.58627(4) 0.35004(8) 0.0172 1.0000 Uani . .
C73 C -0.25643(18) 0.57162(4) 0.31080(8) 0.0207 1.0000 Uani . .
C74 C -0.2115(2) 0.55592(4) 0.23746(8) 0.0234 1.0000 Uani . .
C81 C 0.06132(18) 0.58616(4) 0.50261(8) 0.0164 1.0000 Uani . .
C82 C -0.03274(19) 0.56138(4) 0.54663(9) 0.0233 1.0000 Uani . .
C83 C 0.0814(2) 0.53519(4) 0.57508(9) 0.0262 1.0000 Uani . .
C84 C -0.0002(2) 0.51012(5) 0.62356(11) 0.0373 1.0000 Uani . .
C1 C 0.51851(16) 0.66758(3) 0.44958(8) 0.0128 1.0000 Uani . .
C2 C 0.47999(16) 0.66778(3) 0.52498(8) 0.0140 1.0000 Uani . .
C3 C 0.52412(16) 0.69425(3) 0.56846(8) 0.0135 1.0000 Uani . .
C4 C 0.60669(17) 0.72030(3) 0.53848(7) 0.0128 1.0000 Uani . .
C5 C 0.64337(16) 0.72034(3) 0.46287(7) 0.0125 1.0000 Uani . .
C6 C 0.59905(16) 0.69426(3) 0.41911(7) 0.0128 1.0000 Uani . .
C7 C 0.7400(2) 0.7500 0.43714(11) 0.0132 1.0000 Uani S T
C8 C 0.6714(2) 0.7500 0.58042(11) 0.0136 1.0000 Uani S T
C9 C 0.7772(3) 0.750000(7) 0.35488(11) 0.0159 1.0000 Uani S T
C10 C 0.6329(3) 0.750000(7) 0.66256(11) 0.0166 1.0000 Uani S T
C11 C 0.8883(2) 0.7500 0.48744(12) 0.0157 1.0000 Uani S T
C12 C 1.0463(3) 0.750000(7) 0.46421(13) 0.0192 1.0000 Uani S T
C13 C 1.1698(3) 0.750000(7) 0.51635(14) 0.0268 1.0000 Uani S T
C14 C 1.1342(3) 0.750000(7) 0.59081(15) 0.0275 1.0000 Uani S T
C15 C 0.9746(3) 0.750000(7) 0.61468(13) 0.0211 1.0000 Uani S T
C16 C 0.8519(2) 0.7500 0.56330(12) 0.0153 1.0000 Uani S T
O2 O 0.39519(12) 0.64290(2) 0.55696(5) 0.0170 1.0000 Uani . .
O1 O 0.48207(12) 0.64274(2) 0.40271(5) 0.0154 1.0000 Uani . .
O101 O 0.41807(13) 0.58319(2) 0.43946(6) 0.0198 1.0000 Uani . .
C103 C 0.47973(17) 0.57054(4) 0.49576(8) 0.0177 1.0000 Uani . .
O102 O 0.53308(14) 0.58609(3) 0.55060(6) 0.0251 1.0000 Uani . .
C104 C 0.49126(17) 0.53391(4) 0.49824(9) 0.0181 1.0000 Uani . .
C105 C 0.54673(19) 0.51811(4) 0.56124(9) 0.0204 1.0000 Uani . .
C106 C 0.55492(19) 0.48435(4) 0.56301(9) 0.0198 1.0000 Uani . .
H511 H 0.1653 0.6435 0.4645 0.0184 1.0000 Uiso R .
H512 H 0.1370 0.6215 0.3970 0.0188 1.0000 Uiso R .
H521 H -0.0164 0.6799 0.4298 0.0226 1.0000 Uiso R .
H522 H -0.0709 0.6576 0.3601 0.0207 1.0000 Uiso R .
H532 H 0.1013 0.7037 0.3238 0.0239 1.0000 Uiso R .
H531 H 0.2367 0.6872 0.3773 0.0243 1.0000 Uiso R .
H541 H 0.2747 0.6735 0.2456 0.0391 1.0000 Uiso R .
H542 H 0.1145 0.6544 0.2476 0.0372 1.0000 Uiso R .
H543 H 0.2693 0.6432 0.2974 0.0365 1.0000 Uiso R .
H612 H -0.1657 0.6536 0.5091 0.0173 1.0000 Uiso R .
H611 H -0.1999 0.6182 0.5512 0.0197 1.0000 Uiso R .
H622 H 0.0792 0.6576 0.5801 0.0271 1.0000 Uiso R .
H621 H 0.0331 0.6263 0.6231 0.0272 1.0000 Uiso R .
H631 H -0.1416 0.6832 0.6264 0.0281 1.0000 Uiso R .
H632 H -0.1987 0.6519 0.6681 0.0244 1.0000 Uiso R .
H641 H -0.0743 0.6890 0.7522 0.0512 1.0000 Uiso R .
H643 H 0.0828 0.6874 0.7022 0.0533 1.0000 Uiso R .
H642 H 0.0167 0.6551 0.7449 0.0503 1.0000 Uiso R .
H711 H -0.2249 0.6222 0.4073 0.0199 1.0000 Uiso R .
H712 H -0.2324 0.5893 0.4494 0.0196 1.0000 Uiso R .
H721 H -0.0532 0.6001 0.3159 0.0198 1.0000 Uiso R .
H722 H -0.0378 0.5686 0.3615 0.0216 1.0000 Uiso R .
H731 H -0.3371 0.5894 0.3026 0.0254 1.0000 Uiso R .
H732 H -0.3032 0.5545 0.3448 0.0256 1.0000 Uiso R .
H742 H -0.3050 0.5453 0.2126 0.0361 1.0000 Uiso R .
H741 H -0.1705 0.5727 0.2044 0.0327 1.0000 Uiso R .
H743 H -0.1318 0.5384 0.2436 0.0344 1.0000 Uiso R .
H812 H 0.1410 0.5958 0.5354 0.0186 1.0000 Uiso R .
H811 H 0.1160 0.5770 0.4612 0.0202 1.0000 Uiso R .
H821 H -0.0844 0.5730 0.5891 0.0284 1.0000 Uiso R .
H822 H -0.1112 0.5498 0.5148 0.0282 1.0000 Uiso R .
H832 H 0.1662 0.5447 0.6036 0.0313 1.0000 Uiso R .
H831 H 0.1335 0.5250 0.5332 0.0316 1.0000 Uiso R .
H841 H 0.0803 0.4936 0.6399 0.0574 1.0000 Uiso R .
H843 H -0.0484 0.5207 0.6680 0.0562 1.0000 Uiso R .
H842 H -0.0840 0.4980 0.5957 0.0561 1.0000 Uiso R .
H31 H 0.4965 0.6944 0.6202 0.0171 1.0000 Uiso R .
H61 H 0.6244 0.6948 0.3670 0.0173 1.0000 Uiso R .
H1051 H 0.5781 0.5305 0.6019 0.0241 1.0000 Uiso R .
H1061 H 0.5934 0.4732 0.6071 0.0234 1.0000 Uiso R .
H151 H 0.9518 0.7500 0.6653 0.0235 1.0000 Uiso RS .
H131 H 1.2781 0.7500 0.4997 0.0309 1.0000 Uiso RS .
H122 H 1.0698 0.7500 0.4113 0.0231 1.0000 Uiso RS .
H21 H 0.4497 0.6251 0.5518 0.0271 1.0000 Uiso R .
H142 H 1.2205 0.7500 0.6270 0.0326 1.0000 Uiso RS .
H11 H 0.4545 0.6252 0.4251 0.0254 1.0000 Uiso R .
H92 H 0.6800 0.7500 0.3277 0.0182 1.0000 Uiso RS .
H91 H 0.8374 0.7312 0.3428 0.0182 1.0000 Uiso R .
H102 H 0.5202 0.7500 0.6691 0.0201 1.0000 Uiso RS .
H101 H 0.6773 0.7312 0.6848 0.0201 1.0000 Uiso R .

loop_
_atom_site_aniso_label
_atom_site_aniso_U_11
_atom_site_aniso_U_22
_atom_site_aniso_U_33
_atom_site_aniso_U_23
_atom_site_aniso_U_13
_atom_site_aniso_U_12
N50 0.0123(6) 0.0158(6) 0.0151(6) -0.0004(5) -0.0007(5) 0.0019(5)
C51 0.0125(7) 0.0185(7) 0.0156(6) -0.0011(6) -0.0002(6) 0.0006(6)
C52 0.0168(7) 0.0173(7) 0.0206(8) 0.0003(6) 0.0012(6) 0.0032(6)
C53 0.0191(7) 0.0208(8) 0.0215(7) 0.0042(6) 0.0007(6) 0.0043(6)
C54 0.0275(9) 0.0298(8) 0.0187(7) 0.0037(7) 0.0023(7) 0.0064(7)
C61 0.0151(7) 0.0175(7) 0.0154(7) -0.0021(6) 0.0011(6) 0.0030(6)
C62 0.0179(8) 0.0299(9) 0.0193(7) -0.0041(7) -0.0032(6) 0.0038(6)
C63 0.0246(8) 0.0227(8) 0.0182(7) -0.0029(6) -0.0016(6) 0.0032(6)
C64 0.0443(11) 0.0344(10) 0.0240(8) -0.0089(8) -0.0098(8) 0.0097(8)
C71 0.0126(7) 0.0208(7) 0.0159(7) -0.0005(6) -0.0017(5) 0.0001(6)
C72 0.0145(7) 0.0179(7) 0.0191(7) -0.0026(6) 0.0004(6) 0.0014(6)
C73 0.0162(7) 0.0248(8) 0.0211(7) -0.0048(6) -0.0003(6) 0.0003(6)
C74 0.0242(8) 0.0266(8) 0.0195(8) -0.0052(6) -0.0035(6) 0.0017(7)
C81 0.0129(7) 0.0185(8) 0.0179(7) 0.0006(6) -0.0006(6) 0.0039(6)
C82 0.0203(8) 0.0237(8) 0.0258(8) 0.0059(7) 0.0029(6) 0.0037(6)
C83 0.0248(9) 0.0236(8) 0.0303(8) 0.0047(7) -0.0025(7) 0.0023(7)
C84 0.0411(11) 0.0305(10) 0.0403(10) 0.0157(8) 0.0007(9) 0.0041(8)
C1 0.0098(7) 0.0111(7) 0.0174(7) -0.0015(5) -0.0026(5) 0.0017(5)
C2 0.0106(7) 0.0116(7) 0.0197(7) 0.0029(6) -0.0010(5) 0.0013(5)
C3 0.0117(7) 0.0143(7) 0.0144(6) 0.0006(5) 0.0001(5) 0.0031(5)
C4 0.0126(7) 0.0105(7) 0.0154(7) -0.0002(5) -0.0010(5) 0.0020(5)
C5 0.0108(6) 0.0096(7) 0.0170(7) 0.0015(5) 0.0000(5) 0.0020(5)
C6 0.0119(7) 0.0131(7) 0.0135(6) 0.0010(5) -0.0002(5) 0.0022(5)
C7 0.0122(10) 0.0091(9) 0.0183(10) 0.0000 0.0015(8) 0.0000
C8 0.0153(10) 0.0076(9) 0.0178(10) 0.0000 -0.0009(8) 0.0000
C9 0.0166(10) 0.0117(9) 0.0195(10) 0.0000 0.0027(8) 0.0000
C10 0.0224(11) 0.0125(9) 0.0151(10) 0.0000 -0.0020(8) 0.0000
C11 0.0161(10) 0.0081(9) 0.0231(10) 0.0000 -0.0002(8) 0.0000
C12 0.0157(10) 0.0117(10) 0.0303(12) 0.0000 0.0016(9) 0.0000
C13 0.0139(11) 0.0250(12) 0.0414(14) 0.0000 -0.0009(10) 0.0000
C14 0.0148(11) 0.0283(13) 0.0394(14) 0.0000 -0.0104(10) 0.0000
C15 0.0223(11) 0.0175(10) 0.0236(11) 0.0000 -0.0042(9) 0.0000
C16 0.0143(10) 0.0086(9) 0.0232(11) 0.0000 -0.0015(8) 0.0000
O2 0.0168(5) 0.0133(5) 0.0210(5) 0.0016(4) 0.0027(4) -0.0032(4)
O1 0.0181(5) 0.0108(5) 0.0172(5) -0.0006(4) -0.0011(4) -0.0029(4)
O101 0.0208(6) 0.0142(5) 0.0243(5) 0.0032(4) 0.0009(5) 0.0004(4)
C103 0.0120(7) 0.0139(8) 0.0271(8) 0.0015(6) 0.0023(6) -0.0022(6)
O102 0.0282(6) 0.0136(5) 0.0336(6) 0.0015(5) -0.0091(5) -0.0014(4)
C104 0.0130(7) 0.0145(7) 0.0267(8) 0.0019(6) 0.0029(6) -0.0021(6)
C105 0.0198(8) 0.0167(7) 0.0248(8) -0.0003(6) -0.0024(6) -0.0027(6)
C106 0.0198(7) 0.0140(7) 0.0255(8) 0.0046(6) -0.0011(6) -0.0014(6)

loop_
_atom_type_symbol
_atom_type_scat_dispersion_real
_atom_type_scat_dispersion_imag
_atom_type_scat_Cromer_Mann_a1
_atom_type_scat_Cromer_Mann_b1
_atom_type_scat_Cromer_Mann_a2
_atom_type_scat_Cromer_Mann_b2
_atom_type_scat_Cromer_Mann_a3
_atom_type_scat_Cromer_Mann_b3
_atom_type_scat_Cromer_Mann_a4
_atom_type_scat_Cromer_Mann_b4
_atom_type_scat_Cromer_Mann_c
_atom_type_scat_source
C 0.0033 0.0016 2.3100 20.8439 1.0200 10.2075 1.5886 0.5687 0.8650 51.6512 0.2156 'International Tables Vol C 4.2.6.8 and 6.1.1.4'
H 0.0000 0.0000 0.4930 10.5109 0.3229 26.1257 0.1402 3.1424 0.0408 57.7998 0.0030 'International Tables Vol C 4.2.6.8 and 6.1.1.4'
N 0.0061 0.0033 12.2126 0.0057 3.1322 9.8933 2.0125 28.9975 1.1663 0.5826 -11.5290 'International Tables Vol C 4.2.6.8 and 6.1.1.4'
O 0.0106 0.0060 3.0485 13.2771 2.2868 5.7011 1.5463 0.3239 0.8670 32.9089 0.2508 'International Tables Vol C 4.2.6.8 and 6.1.1.4'

loop_
_geom_angle_atom_site_label_1
_geom_angle_site_symmetry_1
_geom_angle_atom_site_label_2
_geom_angle_atom_site_label_3
_geom_angle_site_symmetry_3
_geom_angle
_geom_angle_publ_flag
C51 . N50 C61 . 111.53(11) yes
C51 . N50 C71 . 111.43(11) yes
C61 . N50 C71 . 106.16(10) yes
C51 . N50 C81 . 105.91(11) yes
C61 . N50 C81 . 111.19(11) yes
C71 . N50 C81 . 110.70(11) yes
N50 . C51 C52 . 115.41(12) yes
N50 . C51 H511 . 109.4 no
C52 . C51 H511 . 107.3 no
N50 . C51 H512 . 104.6 no
C52 . C51 H512 . 110.9 no
H511 . C51 H512 . 109.1 no
C51 . C52 C53 . 110.88(12) yes
C51 . C52 H521 . 106.0 no
C53 . C52 H521 . 109.4 no
C51 . C52 H522 . 107.6 no
C53 . C52 H522 . 110.1 no
H521 . C52 H522 . 112.8 no
C52 . C53 C54 . 114.17(13) yes
C52 . C53 H532 . 109.7 no
C54 . C53 H532 . 108.4 no
C52 . C53 H531 . 106.8 no
C54 . C53 H531 . 109.9 no
H532 . C53 H531 . 107.8 no
C53 . C54 H541 . 113.4 no
C53 . C54 H542 . 111.2 no
H541 . C54 H542 . 104.5 no
C53 . C54 H543 . 109.7 no
H541 . C54 H543 . 105.8 no
H542 . C54 H543 . 112.1 no
N50 . C61 C62 . 115.65(12) yes
N50 . C61 H612 . 106.2 no
C62 . C61 H612 . 109.2 no
N50 . C61 H611 . 103.2 no
C62 . C61 H611 . 110.8 no
H612 . C61 H611 . 111.7 no
C61 . C62 C63 . 109.19(13) yes
C61 . C62 H622 . 112.3 no
C63 . C62 H622 . 108.3 no
C61 . C62 H621 . 111.4 no
C63 . C62 H621 . 107.0 no
H622 . C62 H621 . 108.5 no
C62 . C63 C64 . 112.68(14) yes
C62 . C63 H631 . 107.3 no
C64 . C63 H631 . 108.3 no
C62 . C63 H632 . 110.5 no
C64 . C63 H632 . 107.9 no
H631 . C63 H632 . 110.1 no
C63 . C64 H641 . 111.9 no
C63 . C64 H643 . 108.7 no
H641 . C64 H643 . 106.1 no
C63 . C64 H642 . 107.1 no
H641 . C64 H642 . 109.0 no
H643 . C64 H642 . 114.1 no
N50 . C71 C72 . 116.05(12) yes
N50 . C71 H711 . 105.4 no
C72 . C71 H711 . 108.4 no
N50 . C71 H712 . 106.2 no
C72 . C71 H712 . 111.4 no
H711 . C71 H712 . 109.0 no
C71 . C72 C73 . 109.44(12) yes
C71 . C72 H721 . 114.6 no
C73 . C72 H721 . 109.4 no
C71 . C72 H722 . 110.4 no
C73 . C72 H722 . 107.8 no
H721 . C72 H722 . 105.0 no
C72 . C73 C74 . 112.19(13) yes
C72 . C73 H731 . 108.3 no
C74 . C73 H731 . 110.1 no
C72 . C73 H732 . 107.3 no
C74 . C73 H732 . 109.3 no
H731 . C73 H732 . 109.7 no
C73 . C74 H742 . 112.6 no
C73 . C74 H741 . 108.8 no
H742 . C74 H741 . 107.7 no
C73 . C74 H743 . 112.1 no
H742 . C74 H743 . 105.0 no
H741 . C74 H743 . 110.4 no
N50 . C81 C82 . 116.43(12) yes
N50 . C81 H812 . 105.2 no
C82 . C81 H812 . 107.8 no
N50 . C81 H811 . 105.4 no
C82 . C81 H811 . 113.3 no
H812 . C81 H811 . 108.2 no
C81 . C82 C83 . 109.26(13) yes
C81 . C82 H821 . 107.7 no
C83 . C82 H821 . 110.2 no
C81 . C82 H822 . 111.1 no
C83 . C82 H822 . 105.4 no
H821 . C82 H822 . 113.0 no
C82 . C83 C84 . 113.31(15) yes
C82 . C83 H832 . 110.7 no
C84 . C83 H832 . 107.3 no
C82 . C83 H831 . 108.7 no
C84 . C83 H831 . 111.2 no
H832 . C83 H831 . 105.4 no
C83 . C84 H841 . 109.4 no
C83 . C84 H843 . 110.6 no
H841 . C84 H843 . 109.1 no
C83 . C84 H842 . 111.2 no
H841 . C84 H842 . 106.4 no
H843 . C84 H842 . 110.1 no
C2 . C1 C6 . 119.26(13) yes
C2 . C1 O1 . 124.00(13) yes
C6 . C1 O1 . 116.74(12) yes
C1 . C2 C3 . 119.58(13) yes
C1 . C2 O2 . 121.63(13) yes
C3 . C2 O2 . 118.76(13) yes
C2 . C3 C4 . 121.00(13) yes
C2 . C3 H31 . 119.4 no
C4 . C3 H31 . 119.6 no
C3 . C4 C5 . 119.47(12) yes
C3 . C4 C8 . 126.63(13) yes
C5 . C4 C8 . 113.86(13) yes
C4 . C5 C6 . 119.96(12) yes
C4 . C5 C7 . 114.31(13) yes
C6 . C5 C7 . 125.66(13) yes
C1 . C6 C5 . 120.70(13) yes
C1 . C6 H61 . 120.4 no
C5 . C6 H61 . 118.9 no
C5 3_565 C7 C5 . 105.31(15) yes
C5 3_565 C7 C9 . 113.83(11) yes
C5 . C7 C9 . 113.83(11) yes
C5 3_565 C7 C11 . 104.07(11) yes
C5 . C7 C11 . 104.07(11) yes
C9 . C7 C11 . 114.60(17) yes
C4 3_565 C8 C4 . 105.39(16) yes
C4 3_565 C8 C10 . 114.14(11) yes
C4 . C8 C10 . 114.13(11) yes
C4 3_565 C8 C16 . 104.15(12) yes
C4 . C8 C16 . 104.15(12) yes
C10 . C8 C16 . 113.79(17) yes
C7 . C9 H91 3_565 109.5 no
C7 . C9 H92 . 109.5 no
H91 3_565 C9 H92 . 109.5 no
C7 . C9 H91 . 109.5 no
H91 3_565 C9 H91 . 109.5 no
H92 . C9 H91 . 109.5 no
C8 . C10 H101 3_565 109.5 no
C8 . C10 H102 . 109.4 no
H101 3_565 C10 H102 . 109.5 no
C8 . C10 H101 . 109.5 no
H101 3_565 C10 H101 . 109.5 no
H102 . C10 H101 . 109.5 no
C7 . C11 C12 . 125.94(19) yes
C7 . C11 C16 . 113.90(18) yes
C12 . C11 C16 . 120.16(19) yes
C11 . C12 C13 . 119.8(2) yes
C11 . C12 H122 . 119.3 no
C13 . C12 H122 . 120.9 no
C12 . C13 C14 . 120.0(2) yes
C12 . C13 H131 . 119.1 no
C14 . C13 H131 . 120.9 no
C13 . C14 C15 . 120.4(2) yes
C13 . C14 H142 . 119.9 no
C15 . C14 H142 . 119.7 no
C14 . C15 C16 . 119.8(2) yes
C14 . C15 H151 . 119.7 no
C16 . C15 H151 . 120.6 no
C8 . C16 C11 . 114.08(18) yes
C8 . C16 C15 . 126.1(2) yes
C11 . C16 C15 . 119.8(2) yes
C2 . O2 H21 . 108.3 no
C1 . O1 H11 . 113.3 no
O101 . C103 O102 . 124.97(14) yes
O101 . C103 C104 . 117.65(13) yes
O102 . C103 C104 . 117.38(13) yes
C103 . C104 C106 2_666 119.78(14) yes
C103 . C104 C105 . 120.76(14) yes
C106 2_666 C104 C105 . 119.46(14) yes
C104 . C105 C106 . 120.11(15) yes
C104 . C105 H1051 . 118.9 no
C106 . C105 H1051 . 121.0 no
C104 2_666 C106 C105 . 120.43(15) yes
C104 2_666 C106 H1061 . 119.3 no
C105 . C106 H1061 . 120.2 no

loop_
_geom_bond_atom_site_label_1
_geom_bond_atom_site_label_2
_geom_bond_site_symmetry_2
_geom_bond_distance
_geom_bond_publ_flag
N50 C51 . 1.5237(18) yes
N50 C61 . 1.5273(18) yes
N50 C71 . 1.5255(18) yes
N50 C81 . 1.5266(18) yes
C51 C52 . 1.524(2) yes
C51 H511 . 0.945 no
C51 H512 . 0.946 no
C52 C53 . 1.535(2) yes
C52 H521 . 0.963 no
C52 H522 . 0.990 no
C53 C54 . 1.530(2) yes
C53 H532 . 1.039 no
C53 H531 . 0.991 no
C54 H541 . 0.973 no
C54 H542 . 0.992 no
C54 H543 . 0.991 no
C61 C62 . 1.523(2) yes
C61 H612 . 1.021 no
C61 H611 . 1.001 no
C62 C63 . 1.524(2) yes
C62 H622 . 0.962 no
C62 H621 . 0.958 no
C63 C64 . 1.525(2) yes
C63 H631 . 0.945 no
C63 H632 . 0.969 no
C64 H641 . 1.004 no
C64 H643 . 0.995 no
C64 H642 . 0.959 no
C71 C72 . 1.523(2) yes
C71 H711 . 0.962 no
C71 H712 . 0.952 no
C72 C73 . 1.530(2) yes
C72 H721 . 0.973 no
C72 H722 . 0.974 no
C73 C74 . 1.526(2) yes
C73 H731 . 1.006 no
C73 H732 . 1.015 no
C74 H742 . 1.002 no
C74 H741 . 0.977 no
C74 H743 . 0.990 no
C81 C82 . 1.517(2) yes
C81 H812 . 0.978 no
C81 H811 . 0.957 no
C82 C83 . 1.530(2) yes
C82 H821 . 1.006 no
C82 H822 . 0.996 no
C83 C84 . 1.519(2) yes
C83 H832 . 0.962 no
C83 H831 . 0.970 no
C84 H841 . 1.001 no
C84 H843 . 1.001 no
C84 H842 . 0.998 no
C1 C2 . 1.405(2) yes
C1 C6 . 1.403(2) yes
C1 O1 . 1.3656(17) yes
C2 C3 . 1.397(2) yes
C2 O2 . 1.3753(17) yes
C3 C4 . 1.388(2) yes
C3 H31 . 0.967 no
C4 C5 . 1.405(2) yes
C4 C8 . 1.5399(18) yes
C5 C6 . 1.387(2) yes
C5 C7 . 1.5386(17) yes
C6 H61 . 0.968 no
C7 C9 . 1.524(3) yes
C7 C11 . 1.539(3) yes
C8 C10 . 1.524(3) yes
C8 C16 . 1.541(3) yes
C9 H91 3_565 0.950 no
C9 H92 . 0.950 no
C9 H91 . 0.950 no
C10 H101 3_565 0.951 no
C10 H102 . 0.950 no
C10 H101 . 0.951 no
C11 C12 . 1.386(3) yes
C11 C16 . 1.409(3) yes
C12 C13 . 1.401(3) yes
C12 H122 . 0.980 no
C13 C14 . 1.383(4) yes
C13 H131 . 0.954 no
C14 C15 . 1.403(3) yes
C14 H142 . 0.975 no
C15 C16 . 1.385(3) yes
C15 H151 . 0.937 no
O2 H21 . 0.868 no
O1 H11 . 0.860 no
O101 C103 . 1.2571(19) yes
C103 O102 . 1.2646(19) yes
C103 C104 . 1.514(2) yes
C104 C106 2_666 1.397(2) yes
C104 C105 . 1.395(2) yes
C105 C106 . 1.394(2) yes
C105 H1051 . 0.936 no
C106 H1061 . 0.976 no

loop_
_geom_hbond_atom_site_label_D
_geom_hbond_atom_site_label_H
_geom_hbond_atom_site_label_A
_geom_hbond_site_symmetry_A
_geom_hbond_angle_DHA
_geom_hbond_distance_DH
_geom_hbond_distance_HA
_geom_hbond_distance_DA
_geom_hbond_publ_flag
C51 H511 O2 . 159.86(4) 0.945 2.550 3.453(2) yes
C61 H611 O102 1_455 157.76(4) 1.001 2.595 3.542(2) yes
C71 H711 O1 1_455 139.60(4) 0.962 2.594 3.384(2) yes
C81 H811 O101 . 123.47(4) 0.957 2.568 3.197(2) yes
O2 H21 C103 . 149.57(4) 0.868 2.483 3.261(2) yes
O2 H21 O102 . 169.92(5) 0.868 1.754 2.613(2) yes
O1 H11 O101 . 159.00(5) 0.860 1.779 2.600(2) yes

loop_
_platon_squeeze_void_nr
_platon_squeeze_void_average_x
_platon_squeeze_void_average_y
_platon_squeeze_void_average_z
_platon_squeeze_void_volume
_platon_squeeze_void_count_electrons
_platon_squeeze_void_content
1 -0.026 0.070 0.250 221 18 ' '
2 0.130 0.250 0.803 49 2 ' '
3 -0.024 0.430 0.250 221 18 ' '
4 -0.010 0.570 0.750 221 18 ' '
5 -0.131 0.750 0.197 48 2 ' '
6 -0.011 0.930 0.750 221 18 ' '
7 0.375 0.750 0.308 45 1 ' '
8 0.625 0.250 0.692 44 1 ' '
